data_1553577
loop_
_publ_author_name
'Li, Jing'
'Li, Zequan'
'Zhang, Xun'
'Xu, Bing'
'Shi, Yian'

_publ_section_title
;
 Catalytic enantioselective bromohydroxylation of aryl olefins with
 flexible functionalities
;
_journal_issue 6
_journal_name_full 'Organic Chemistry Frontiers'
_journal_page_first 1084
_journal_paper_doi 10.1039/C6QO00636A
_journal_volume 4
_journal_year 2017
_chemical_absolute_configuration ad
_chemical_formula_moiety 'C15 H15 Br O2'
_chemical_formula_sum 'C15 H15 Br O2'
_chemical_formula_weight 307.18
_space_group_crystal_system monoclinic
_space_group_IT_number 4
_space_group_name_Hall 'P 2yb'
_space_group_name_H-M_alt 'P 1 21 1'
_atom_sites_solution_hydrogens mixed
_audit_creation_date 2015-10-15
_audit_creation_method
;
Olex2 1.2
(compiled 2015.09.30 svn.r3233 for OlexSys, GUI svn.r5103)
;
_audit_update_record
;
2015-11-22 deposited with the CCDC.
2017-02-22 downloaded from the CCDC.
;
_cell_angle_alpha 90
_cell_angle_beta 91.594(8)
_cell_angle_gamma 90
_cell_formula_units_Z 2
_cell_length_a 7.813(4)
_cell_length_b 5.321(3)
_cell_length_c 15.394(8)
_cell_measurement_reflns_used 2339
_cell_measurement_temperature 173.1500
_cell_measurement_theta_max 27.4607
_cell_measurement_theta_min 1.3234
_cell_volume 639.7(6)
_computing_cell_refinement 'CrystalClear (Rigaku Inc., 2007)'
_computing_data_collection 'CrystalClear (Rigaku Inc., 2007)'
_computing_data_reduction 'CrystalClear (Rigaku Inc., 2007)'
_computing_molecular_graphics 'Olex2 (Dolomanov et al., 2009)'
_computing_publication_material 'CIFTAB (Sheldrick, 2013)'
_computing_structure_refinement 'SHELXL (Sheldrick, 2014)'
_computing_structure_solution
;
'SHELXT (Sheldrick, 2014)'
;
_diffrn_ambient_temperature 173.1500
_diffrn_detector_area_resol_mean 28.5714
_diffrn_measured_fraction_theta_full 0.988
_diffrn_measured_fraction_theta_max 0.988
_diffrn_measurement_details
;
scan:
	Number of images: 360
	           Slice: -110.0000 - 70.0000
	     Image width: 0.5000
	        Exp time: 7.0000
	   Rotation axis: Omega
	           Omega: 0.0000
	             Chi: 45.0000
	             Phi: 270.0000
	             XTD: 45.0571
	          2theta: -20.0297
scan:
	Number of images: 330
	           Slice: -110.0000 - 55.0000
	     Image width: 0.5000
	        Exp time: 7.0000
	   Rotation axis: Omega
	           Omega: 0.0000
	             Chi: 45.0000
	             Phi: 180.0000
	             XTD: 45.0571
	          2theta: -20.0297
scan:
	Number of images: 360
	           Slice: -110.0000 - 70.0000
	     Image width: 0.5000
	        Exp time: 7.0000
	   Rotation axis: Omega
	           Omega: 0.0000
	             Chi: 45.0000
	             Phi: 0.0000
	             XTD: 45.0571
	          2theta: -20.0297
;
_diffrn_measurement_device
;
Saturn724+ (2x2 bin mode)
;
_diffrn_measurement_device_details
;
AFC10: Fixed Chi 2 circle
;
_diffrn_measurement_device_type 'MM007-HF CCD(Saturn 724+)'
_diffrn_measurement_method '\w scans at fixed \c = 45\%'
_diffrn_orient_matrix_type d*Trek
_diffrn_orient_matrix_UB_11 0.0135
_diffrn_orient_matrix_UB_12 0.0828
_diffrn_orient_matrix_UB_13 -0.0967
_diffrn_orient_matrix_UB_21 0.0388
_diffrn_orient_matrix_UB_22 0.1370
_diffrn_orient_matrix_UB_23 0.1227
_diffrn_orient_matrix_UB_31 0.0634
_diffrn_orient_matrix_UB_32 -0.0134
_diffrn_orient_matrix_UB_33 -0.0050
_diffrn_radiation_detector CCD
_diffrn_radiation_monochromator Confocal
_diffrn_radiation_type MoK\a
_diffrn_radiation_wavelength 0.71073
_diffrn_reflns_av_R_equivalents 0.0430
_diffrn_reflns_av_unetI/netI 0.0353
_diffrn_reflns_Laue_measured_fraction_full 0.988
_diffrn_reflns_Laue_measured_fraction_max 0.988
_diffrn_reflns_limit_h_max 10
_diffrn_reflns_limit_h_min -10
_diffrn_reflns_limit_k_max 6
_diffrn_reflns_limit_k_min -6
_diffrn_reflns_limit_l_max 19
_diffrn_reflns_limit_l_min -19
_diffrn_reflns_number 7124
_diffrn_reflns_point_group_measured_fraction_full 0.991
_diffrn_reflns_point_group_measured_fraction_max 0.990
_diffrn_reflns_theta_full 26.000
_diffrn_reflns_theta_max 27.498
_diffrn_reflns_theta_min 2.608
_diffrn_source 'Rotating Anode'
_diffrn_source_current 24.0000
_diffrn_source_power 1.2000
_diffrn_source_voltage 50.0000
_exptl_absorpt_coefficient_mu 3.204
_exptl_absorpt_correction_T_max 1.0000
_exptl_absorpt_correction_T_min 0.4523
_exptl_absorpt_correction_type multi-scan
_exptl_absorpt_process_details 'CrystalClear (Rigaku Inc., 2007)'
_exptl_crystal_colour Colorless
_exptl_crystal_density_diffrn 1.595
_exptl_crystal_description plate
_exptl_crystal_F_000 312
_exptl_crystal_size_max 0.25
_exptl_crystal_size_mid 0.22
_exptl_crystal_size_min 0.05
_refine_diff_density_max 2.433
_refine_diff_density_min -0.770
_refine_diff_density_rms 0.108
_refine_ls_abs_structure_details
;
 Refined as an inversion twin.
;
_refine_ls_abs_structure_Flack 0.04(3)
_refine_ls_extinction_method none
_refine_ls_goodness_of_fit_ref 1.071
_refine_ls_hydrogen_treatment mixed
_refine_ls_matrix_type full
_refine_ls_number_parameters 169
_refine_ls_number_reflns 2875
_refine_ls_number_restraints 1
_refine_ls_restrained_S_all 1.071
_refine_ls_R_factor_all 0.0582
_refine_ls_R_factor_gt 0.0575
_refine_ls_shift/su_max 0.000
_refine_ls_shift/su_mean 0.000
_refine_ls_structure_factor_coef Fsqd
_refine_ls_weighting_details 'w=1/[\s^2^(Fo^2^)+(0.0725P)^2^+1.8060P] where P=(Fo^2^+2Fc^2^)/3'
_refine_ls_weighting_scheme calc
_refine_ls_wR_factor_gt 0.1494
_refine_ls_wR_factor_ref 0.1501
_reflns_Friedel_coverage 0.810
_reflns_Friedel_fraction_full 0.994
_reflns_Friedel_fraction_max 0.994
_reflns_number_gt 2833
_reflns_number_total 2875
_reflns_threshold_expression 'I > 2\s(I)'
_cod_data_source_file c6qo00636a2.cif
_cod_data_source_block mx4171
_cod_database_code 1553577
_shelx_space_group_comment
;
The symmetry employed for this shelxl refinement is uniquely defined
by the following loop, which should always be used as a source of
symmetry information in preference to the above space-group names.
They are only intended as comments.
;
_diffrn_number_total 1605
_olex2_refinement_description
;
1. Twinned data refinement
 Scales: 0.96(3) 0.04(3)
2. Fixed Uiso
 At 1.2 times of:
  All C(H) groups, All C(H,H) groups
 At 1.5 times of:
  All O(H) groups
3.a Secondary CH2 refined with riding coordinates:
 C2(H2A,H2B), C3(H3A,H3B)
3.b Aromatic/amide H refined with riding coordinates:
 C5(H5), C6(H6), C8(H8), C9(H9), C11(H11), C12(H12), C13(H13), C14(H14),
 C15(H15)
3.c Idealised tetrahedral OH refined as rotating group:
 O2(H2)
;
_shelx_shelxl_version_number 2014/7
_olex2_submission_special_instructions 'No special instructions were received'

loop_
_space_group_symop_operation_xyz
'x, y, z'
'-x, y+1/2, -z'

loop_
_atom_site_label
_atom_site_type_symbol
_atom_site_fract_x
_atom_site_fract_y
_atom_site_fract_z
_atom_site_U_iso_or_equiv
_atom_site_adp_type
_atom_site_occupancy
_atom_site_site_symmetry_order
_atom_site_calc_flag
_atom_site_refinement_flags_posn
Br1 Br -0.61917(8) -0.3721(3) -0.38733(4) 0.0495(3) Uani 1 1 d .
O1 O -0.2498(8) -0.0965(9) -0.3913(4) 0.0354(12) Uani 1 1 d .
O2 O -0.0484(8) -0.4808(11) -0.4744(3) 0.0371(12) Uani 1 1 d .
H2 H -0.0215 -0.3401 -0.4910 0.056 Uiso 1 1 calc GR
C1 C -0.2494(7) -0.3496(15) -0.3624(4) 0.0245(11) Uani 1 1 d .
C2 C -0.3906(9) -0.5009(15) -0.4085(5) 0.0310(14) Uani 1 1 d .
H2A H -0.3838 -0.6741 -0.3890 0.037 Uiso 1 1 calc R
H2B H -0.3718 -0.4990 -0.4705 0.037 Uiso 1 1 calc R
C3 C -0.0770(9) -0.4747(14) -0.3831(4) 0.0294(14) Uani 1 1 d .
H3A H 0.0153 -0.3827 -0.3541 0.035 Uiso 1 1 calc R
H3B H -0.0758 -0.6451 -0.3606 0.035 Uiso 1 1 calc R
C4 C -0.2598(7) -0.3473(13) -0.2637(3) 0.0199(10) Uani 1 1 d .
C5 C -0.3377(9) -0.5391(13) -0.2177(4) 0.0274(13) Uani 1 1 d .
H5 H -0.3926 -0.6691 -0.2477 0.033 Uiso 1 1 calc R
C6 C -0.3344(9) -0.5386(13) -0.1272(4) 0.0280(13) Uani 1 1 d .
H6 H -0.3874 -0.6688 -0.0979 0.034 Uiso 1 1 calc R
C7 C -0.2541(6) -0.3489(13) -0.0796(3) 0.0186(10) Uani 1 1 d .
C8 C -0.1742(10) -0.1607(12) -0.1258(5) 0.0291(14) Uani 1 1 d .
H8 H -0.1169 -0.0330 -0.0957 0.035 Uiso 1 1 calc R
C9 C -0.1778(10) -0.1586(13) -0.2158(4) 0.0305(15) Uani 1 1 d .
H9 H -0.1242 -0.0285 -0.2449 0.037 Uiso 1 1 calc R
C10 C -0.2503(6) -0.3529(15) 0.0178(3) 0.0208(10) Uani 1 1 d .
C11 C -0.3346(9) -0.5366(13) 0.0639(4) 0.0285(13) Uani 1 1 d .
H11 H -0.3949 -0.6615 0.0339 0.034 Uiso 1 1 calc R
C12 C -0.3308(10) -0.5378(14) 0.1546(4) 0.0319(15) Uani 1 1 d .
H12 H -0.3865 -0.6647 0.1842 0.038 Uiso 1 1 calc R
C13 C -0.2448(8) -0.3515(16) 0.2006(4) 0.0282(12) Uani 1 1 d .
H13 H -0.2441 -0.3502 0.2610 0.034 Uiso 1 1 calc R
C14 C -0.1589(12) -0.1655(16) 0.1552(5) 0.0386(17) Uani 1 1 d .
H14 H -0.0984 -0.0413 0.1855 0.046 Uiso 1 1 calc R
C15 C -0.1634(10) -0.1651(13) 0.0655(5) 0.0308(15) Uani 1 1 d .
H15 H -0.1077 -0.0378 0.0360 0.037 Uiso 1 1 calc R
H1 H -0.256(10) -0.084(16) -0.437(6) 0.02(2) Uiso 1 1 d .

loop_
_atom_site_aniso_label
_atom_site_aniso_U_11
_atom_site_aniso_U_22
_atom_site_aniso_U_33
_atom_site_aniso_U_23
_atom_site_aniso_U_13
_atom_site_aniso_U_12
Br1 0.0269(4) 0.0884(7) 0.0332(4) 0.0132(5) 0.0009(2) 0.0090(5)
O1 0.061(4) 0.026(2) 0.019(2) 0.0056(19) 0.004(2) -0.001(2)
O2 0.036(3) 0.052(3) 0.023(2) -0.002(2) 0.011(2) 0.002(2)
C1 0.025(3) 0.027(3) 0.022(3) -0.005(3) 0.0052(19) 0.002(3)
C2 0.027(3) 0.044(4) 0.022(3) -0.005(3) -0.001(2) -0.001(3)
C3 0.021(3) 0.046(4) 0.022(3) 0.000(3) 0.007(2) 0.002(3)
C4 0.020(2) 0.022(3) 0.017(2) 0.001(3) 0.0025(17) 0.002(3)
C5 0.033(3) 0.024(3) 0.026(3) -0.003(2) 0.002(2) -0.009(2)
C6 0.037(3) 0.023(3) 0.024(3) -0.001(2) 0.004(3) -0.010(3)
C7 0.017(2) 0.020(3) 0.019(2) 0.000(2) 0.0017(17) 0.002(2)
C8 0.037(4) 0.023(3) 0.027(3) -0.001(2) 0.000(3) -0.013(3)
C9 0.040(4) 0.027(3) 0.025(3) 0.003(2) 0.004(3) -0.012(3)
C10 0.020(2) 0.024(3) 0.019(2) 0.001(3) 0.0013(17) 0.003(3)
C11 0.036(4) 0.027(3) 0.022(3) -0.001(2) 0.001(3) -0.008(3)
C12 0.040(4) 0.034(3) 0.022(3) 0.006(3) 0.004(3) -0.008(3)
C13 0.034(3) 0.034(3) 0.017(2) -0.001(3) 0.000(2) 0.003(3)
C14 0.055(5) 0.037(4) 0.024(3) -0.005(3) -0.002(3) -0.008(3)
C15 0.038(4) 0.031(3) 0.024(3) -0.001(3) -0.001(3) -0.011(3)

loop_
_atom_type_symbol
_atom_type_description
_atom_type_scat_dispersion_real
_atom_type_scat_dispersion_imag
_atom_type_scat_source
C C 0.0033 0.0016 'International Tables Vol C Tables 4.2.6.8 and 6.1.1.4'
H H 0.0000 0.0000 'International Tables Vol C Tables 4.2.6.8 and 6.1.1.4'
Br Br -0.2901 2.4595 'International Tables Vol C Tables 4.2.6.8 and 6.1.1.4'
O O 0.0106 0.0060 'International Tables Vol C Tables 4.2.6.8 and 6.1.1.4'

loop_
_geom_angle_atom_site_label_1
_geom_angle_atom_site_label_2
_geom_angle_atom_site_label_3
_geom_angle
C1 O1 H1 114(7)
C3 O2 H2 109.5
O1 C1 C2 111.1(6)
O1 C1 C3 109.8(5)
O1 C1 C4 107.8(6)
C2 C1 C3 107.5(6)
C4 C1 C2 114.2(6)
C4 C1 C3 106.3(5)
Br1 C2 H2A 109.0
Br1 C2 H2B 109.0
C1 C2 Br1 113.0(5)
C1 C2 H2A 109.0
C1 C2 H2B 109.0
H2A C2 H2B 107.8
O2 C3 C1 112.0(6)
O2 C3 H3A 109.2
O2 C3 H3B 109.2
C1 C3 H3A 109.2
C1 C3 H3B 109.2
H3A C3 H3B 107.9
C5 C4 C1 122.5(6)
C9 C4 C1 119.8(6)
C9 C4 C5 117.5(5)
C4 C5 H5 119.6
C4 C5 C6 120.7(6)
C6 C5 H5 119.6
C5 C6 H6 119.2
C7 C6 C5 121.7(6)
C7 C6 H6 119.2
C6 C7 C8 117.3(5)
C6 C7 C10 120.9(6)
C8 C7 C10 121.7(6)
C7 C8 H8 119.3
C9 C8 C7 121.4(6)
C9 C8 H8 119.3
C4 C9 H9 119.3
C8 C9 C4 121.4(6)
C8 C9 H9 119.3
C11 C10 C7 121.7(6)
C11 C10 C15 117.7(5)
C15 C10 C7 120.6(6)
C10 C11 H11 119.4
C10 C11 C12 121.2(6)
C12 C11 H11 119.4
C11 C12 H12 119.8
C13 C12 C11 120.4(6)
C13 C12 H12 119.8
C12 C13 H13 120.4
C12 C13 C14 119.1(6)
C14 C13 H13 120.4
C13 C14 H14 119.9
C15 C14 C13 120.2(7)
C15 C14 H14 119.9
C10 C15 H15 119.3
C14 C15 C10 121.4(6)
C14 C15 H15 119.3

loop_
_geom_bond_atom_site_label_1
_geom_bond_atom_site_label_2
_geom_bond_distance
Br1 C2 1.949(7)
O1 C1 1.418(9)
O1 H1 0.71(9)
O2 H2 0.8200
O2 C3 1.430(8)
C1 C2 1.525(9)
C1 C3 1.543(9)
C1 C4 1.524(7)
C2 H2A 0.9700
C2 H2B 0.9700
C3 H3A 0.9700
C3 H3B 0.9700
C4 C5 1.392(9)
C4 C9 1.391(9)
C5 H5 0.9300
C5 C6 1.392(9)
C6 H6 0.9300
C6 C7 1.387(9)
C7 C8 1.387(9)
C7 C10 1.499(7)
C8 H8 0.9300
C8 C9 1.386(10)
C9 H9 0.9300
C10 C11 1.386(9)
C10 C15 1.404(9)
C11 H11 0.9300
C11 C12 1.395(9)
C12 H12 0.9300
C12 C13 1.382(10)
C13 H13 0.9300
C13 C14 1.394(11)
C14 H14 0.9300
C14 C15 1.381(10)
C15 H15 0.9300

loop_
_geom_hbond_atom_site_label_D
_geom_hbond_atom_site_label_H
_geom_hbond_atom_site_label_A
_geom_hbond_distance_DH
_geom_hbond_distance_HA
_geom_hbond_distance_DA
_geom_hbond_angle_DHA
_geom_hbond_site_symmetry_A
O2 H2 O2 0.82 2.06 2.881(4) 176.9 2_554
O1 H1 Br1 0.71(9) 3.06(9) 3.727(6) 157(8) 2_454

loop_
_geom_torsion_atom_site_label_1
_geom_torsion_atom_site_label_2
_geom_torsion_atom_site_label_3
_geom_torsion_atom_site_label_4
_geom_torsion
O1 C1 C2 Br1 -61.0(6)
O1 C1 C3 O2 -61.6(7)
O1 C1 C4 C5 149.9(6)
O1 C1 C4 C9 -35.4(8)
C1 C4 C5 C6 175.6(6)
C1 C4 C9 C8 -175.3(7)
C2 C1 C3 O2 59.3(8)
C2 C1 C4 C5 25.9(9)
C2 C1 C4 C9 -159.3(6)
C3 C1 C2 Br1 178.8(4)
C3 C1 C4 C5 -92.4(7)
C3 C1 C4 C9 82.3(8)
C4 C1 C2 Br1 61.2(8)
C4 C1 C3 O2 -177.9(6)
C4 C5 C6 C7 0.0(11)
C5 C4 C9 C8 -0.3(11)
C5 C6 C7 C8 -1.1(10)
C5 C6 C7 C10 -179.4(6)
C6 C7 C8 C9 1.5(11)
C6 C7 C10 C11 -3.8(9)
C6 C7 C10 C15 177.7(7)
C7 C8 C9 C4 -0.9(12)
C7 C10 C11 C12 -179.7(6)
C7 C10 C15 C14 179.8(7)
C8 C7 C10 C11 178.0(7)
C8 C7 C10 C15 -0.6(9)
C9 C4 C5 C6 0.7(10)
C10 C7 C8 C9 179.8(6)
C10 C11 C12 C13 1.2(11)
C11 C10 C15 C14 1.3(11)
C11 C12 C13 C14 -1.3(12)
C12 C13 C14 C15 1.4(12)
C13 C14 C15 C10 -1.4(13)
C15 C10 C11 C12 -1.2(11)

loop_
_twin_individual_id
_twin_individual_mass_fraction_refined
1 0.96(3)
2 0.04(3)
